data_4061318
_journal_name_full Organometallics
_journal_paper_doi 10.1021/om049650s
_journal_year 2004
_chemical_formula_moiety 'C23 H37 Cl Fe Sn'
_chemical_formula_sum 'C23 H37 Cl Fe Sn'
_chemical_formula_weight 523.52
_space_group_IT_number 2
_space_group_name_Hall '-P 1'
_space_group_name_H-M_alt 'P -1'
_symmetry_cell_setting triclinic
_symmetry_space_group_name_Hall '-P 1'
_symmetry_space_group_name_H-M 'P -1'
_cell_angle_alpha 66.703(3)
_cell_angle_beta 75.478(3)
_cell_angle_gamma 69.329(2)
_cell_formula_units_Z 2
_cell_length_a 9.9871(6)
_cell_length_b 11.5504(7)
_cell_length_c 12.4486(5)
_cell_measurement_temperature 100(1)
_cell_volume 1223.65(12)
_diffrn_ambient_temperature 100(1)
_exptl_crystal_density_diffrn 1.421
_cod_depositor_comments
;
The following automatic conversions were performed:
'_symmetry_cell_setting' value 'Triclinic' changed to 'triclinic'
according to '/home/saulius/struct/CIF-dictionaries/cif_core.dic'
dictionary named 'cif_core.dic' version 2.4.1 from 2010-06-29.

Automatic conversion script
Id: cif_fix_enum 1527 2010-12-29 10:47:43Z saulius 
;
_cod_database_code 4061318

loop_
_symmetry_equiv_pos_as_xyz
'x, y, z'
'-x, -y, -z'

loop_
_atom_site_label
_atom_site_type_symbol
_atom_site_fract_x
_atom_site_fract_y
_atom_site_fract_z
_atom_site_U_iso_or_equiv
_atom_site_adp_type
_atom_site_occupancy
_atom_site_symmetry_multiplicity
_atom_site_calc_flag
_atom_site_refinement_flags
_atom_site_disorder_assembly
_atom_site_disorder_group
Sn1 Sn 0.13205(3) 0.70583(3) 0.12000(2) 0.03328(11) Uani 1 1 d . A .
Fe1 Fe 0.37429(8) 0.90753(6) 0.28850(5) 0.04544(18) Uani 1 1 d . . .
Cl1 Cl -0.12289(12) 0.80426(14) 0.14068(11) 0.0662(4) Uani 1 1 d . . .
C1 C 0.2821(4) 0.8042(4) 0.2441(3) 0.0290(8) Uani 1 1 d . A .
C2 C 0.2117(5) 0.8194(4) 0.3554(3) 0.0401(10) Uani 1 1 d . A .
C3 C 0.3194(5) 0.7610(4) 0.4330(3) 0.0451(11) Uani 1 1 d . A .
C4 C 0.4537(5) 0.7108(4) 0.3715(3) 0.0385(9) Uani 1 1 d . A .
C5 C 0.4300(4) 0.7378(4) 0.2539(3) 0.0292(8) Uani 1 1 d . A .
C6 C 0.3612(12) 1.0857(5) 0.1538(6) 0.052(2) Uani 0.79(2) 1 d PG A 1
H6A H 0.3093 1.1191 0.0836 0.062 Uiso 0.79(2) 1 calc PR A 1
C7 C 0.2997(13) 1.1009(5) 0.2651(7) 0.067(3) Uani 0.79(2) 1 d PG A 1
H7A H 0.1978 1.1497 0.2861 0.080 Uiso 0.79(2) 1 calc PR A 1
C8 C 0.4103(15) 1.0409(5) 0.3392(7) 0.068(4) Uani 0.79(2) 1 d PG A 1
H8A H 0.3994 1.0383 0.4221 0.081 Uiso 0.79(2) 1 calc PR A 1
C9 C 0.5401(12) 0.9886(6) 0.2737(7) 0.060(3) Uani 0.79(2) 1 d PG A 1
H9A H 0.6356 0.9388 0.3037 0.073 Uiso 0.79(2) 1 calc PR A 1
C10 C 0.5098(11) 1.0163(6) 0.1591(6) 0.052(2) Uani 0.79(2) 1 d PG A 1
H10A H 0.5798 0.9887 0.0945 0.062 Uiso 0.79(2) 1 calc PR A 1
C6* C 0.305(2) 1.0954(19) 0.1757(10) 0.021(5) Uiso 0.21(2) 1 d PG A 2
H6*A H 0.2601 1.1221 0.1028 0.026 Uiso 0.21(2) 1 calc PR A 2
C7* C 0.229(2) 1.1051(17) 0.2863(11) 0.023(5) Uiso 0.21(2) 1 d PG A 2
H7*A H 0.1222 1.1278 0.3078 0.028 Uiso 0.21(2) 1 calc PR A 2
C8* C 0.332(3) 1.0540(19) 0.3665(10) 0.038(6) Uiso 0.21(2) 1 d PG A 2
H8*A H 0.3095 1.0405 0.4528 0.045 Uiso 0.21(2) 1 calc PR A 2
C9* C 0.471(2) 1.013(2) 0.3054(14) 0.028(6) Uiso 0.21(2) 1 d PG A 2
H9*A H 0.5647 0.9799 0.3375 0.033 Uiso 0.21(2) 1 calc PR A 2
C10* C 0.454(2) 1.038(2) 0.1875(13) 0.027(5) Uiso 0.21(2) 1 d PG A 2
H10B H 0.5339 1.0301 0.1217 0.032 Uiso 0.21(2) 1 calc PR A 2
C11 C 0.0544(6) 0.8788(6) 0.3864(4) 0.0717(17) Uani 1 1 d . . .
H11A H 0.0058 0.8094 0.4219 0.108 Uiso 1 1 calc R A .
H11B H 0.0128 0.9428 0.3148 0.108 Uiso 1 1 calc R . .
H11C H 0.0414 0.9230 0.4426 0.108 Uiso 1 1 calc R . .
C12 C 0.2916(7) 0.7512(6) 0.5617(4) 0.0742(17) Uani 1 1 d . . .
H12A H 0.2639 0.6708 0.6110 0.111 Uiso 1 1 calc R A .
H12B H 0.2134 0.8278 0.5719 0.111 Uiso 1 1 calc R . .
H12C H 0.3794 0.7485 0.5853 0.111 Uiso 1 1 calc R . .
C13 C 0.5950(5) 0.6404(5) 0.4207(4) 0.0519(12) Uani 1 1 d . . .
H13A H 0.6064 0.5456 0.4538 0.078 Uiso 1 1 calc R A .
H13B H 0.5964 0.6718 0.4829 0.078 Uiso 1 1 calc R . .
H13C H 0.6743 0.6580 0.3577 0.078 Uiso 1 1 calc R . .
C14 C 0.5419(4) 0.6964(4) 0.1594(4) 0.0404(10) Uani 1 1 d . . .
H14A H 0.5480 0.6067 0.1680 0.061 Uiso 1 1 calc R A .
H14B H 0.6359 0.6992 0.1672 0.061 Uiso 1 1 calc R . .
H14C H 0.5147 0.7564 0.0816 0.061 Uiso 1 1 calc R . .
C15 C 0.2112(4) 0.8490(4) 0.1363(3) 0.0295(8) Uani 1 1 d . . .
H15A H 0.2814 0.8749 0.0660 0.035 Uiso 1 1 calc R A .
H15B H 0.1293 0.9284 0.1361 0.035 Uiso 1 1 calc R . .
C16 C 0.1583(6) 0.5174(5) 0.2624(4) 0.0533(13) Uani 1 1 d . . .
C17 C 0.3107(6) 0.4295(5) 0.2452(5) 0.0700(16) Uani 1 1 d . A .
H17A H 0.3223 0.3443 0.3091 0.105 Uiso 1 1 calc R . .
H17B H 0.3802 0.4712 0.2463 0.105 Uiso 1 1 calc R . .
H17C H 0.3278 0.4163 0.1693 0.105 Uiso 1 1 calc R . .
C18 C 0.1331(8) 0.5415(6) 0.3795(4) 0.089(2) Uani 1 1 d . A .
H18A H 0.1497 0.4570 0.4443 0.133 Uiso 1 1 calc R . .
H18B H 0.0336 0.5950 0.3922 0.133 Uiso 1 1 calc R . .
H18C H 0.2000 0.5878 0.3769 0.133 Uiso 1 1 calc R . .
C19 C 0.0468(6) 0.4539(5) 0.2632(5) 0.0712(17) Uani 1 1 d . A .
H19A H 0.0536 0.3719 0.3306 0.107 Uiso 1 1 calc R . .
H19B H 0.0656 0.4349 0.1899 0.107 Uiso 1 1 calc R . .
H19C H -0.0503 0.5143 0.2696 0.107 Uiso 1 1 calc R . .
C20 C 0.1883(4) 0.7030(3) -0.0597(3) 0.0441(11) Uani 1 1 d D . .
C21 C 0.1175(6) 0.8378(5) -0.1434(4) 0.065(2) Uani 0.738(7) 1 d PD A 1
H21A H 0.1466 0.8385 -0.2248 0.097 Uiso 0.738(7) 1 calc PR A 1
H21B H 0.1480 0.9048 -0.1341 0.097 Uiso 0.738(7) 1 calc PR A 1
H21C H 0.0123 0.8567 -0.1249 0.097 Uiso 0.738(7) 1 calc PR A 1
C22 C 0.3522(5) 0.6739(5) -0.0921(5) 0.0455(16) Uani 0.738(7) 1 d PD A 1
H22A H 0.3785 0.6746 -0.1736 0.068 Uiso 0.738(7) 1 calc PR A 1
H22B H 0.3992 0.5872 -0.0389 0.068 Uiso 0.738(7) 1 calc PR A 1
H22C H 0.3838 0.7412 -0.0844 0.068 Uiso 0.738(7) 1 calc PR A 1
C23 C 0.1413(6) 0.5990(5) -0.0750(6) 0.070(2) Uani 0.738(7) 1 d PD A 1
H23A H 0.1724 0.5991 -0.1562 0.105 Uiso 0.738(7) 1 calc PR A 1
H23B H 0.0360 0.6188 -0.0583 0.105 Uiso 0.738(7) 1 calc PR A 1
H23C H 0.1853 0.5123 -0.0203 0.105 Uiso 0.738(7) 1 calc PR A 1
C21* C 0.2641(14) 0.8045(10) -0.1456(12) 0.070(6) Uiso 0.262(7) 1 d PD A 2
H21D H 0.2746 0.8036 -0.2257 0.105 Uiso 0.262(7) 1 calc PR A 2
H21E H 0.3596 0.7833 -0.1234 0.105 Uiso 0.262(7) 1 calc PR A 2
H21F H 0.2067 0.8921 -0.1428 0.105 Uiso 0.262(7) 1 calc PR A 2
C22* C 0.2743(13) 0.5683(7) -0.0689(13) 0.057(5) Uiso 0.262(7) 1 d PD A 2
H22D H 0.2974 0.5749 -0.1520 0.085 Uiso 0.262(7) 1 calc PR A 2
H22E H 0.2168 0.5062 -0.0264 0.085 Uiso 0.262(7) 1 calc PR A 2
H22F H 0.3638 0.5370 -0.0341 0.085 Uiso 0.262(7) 1 calc PR A 2
C23* C 0.0382(8) 0.7394(14) -0.0935(14) 0.063(6) Uiso 0.262(7) 1 d PD A 2
H23D H 0.0464 0.7508 -0.1769 0.095 Uiso 0.262(7) 1 calc PR A 2
H23E H -0.0212 0.8218 -0.0802 0.095 Uiso 0.262(7) 1 calc PR A 2
H23F H -0.0070 0.6692 -0.0450 0.095 Uiso 0.262(7) 1 calc PR A 2

loop_
_atom_site_aniso_label
_atom_site_aniso_U_11
_atom_site_aniso_U_22
_atom_site_aniso_U_33
_atom_site_aniso_U_23
_atom_site_aniso_U_13
_atom_site_aniso_U_12
Sn1 0.03656(18) 0.03192(17) 0.03394(16) -0.00352(11) -0.01075(11) -0.01723(12)
Fe1 0.0780(5) 0.0259(3) 0.0411(3) -0.0082(3) -0.0292(3) -0.0138(3)
Cl1 0.0331(6) 0.0829(10) 0.0624(7) 0.0084(7) -0.0140(5) -0.0255(6)
C1 0.036(2) 0.0231(19) 0.0299(18) -0.0081(15) -0.0065(15) -0.0095(16)
C2 0.047(3) 0.035(2) 0.032(2) -0.0161(18) -0.0095(17) 0.0040(19)
C3 0.066(3) 0.039(2) 0.030(2) -0.0117(18) -0.0143(19) -0.008(2)
C4 0.048(3) 0.028(2) 0.038(2) -0.0025(17) -0.0179(18) -0.0108(19)
C5 0.034(2) 0.0239(19) 0.0328(19) -0.0071(15) -0.0076(15) -0.0127(17)
C6 0.078(7) 0.024(3) 0.058(4) -0.004(3) -0.029(4) -0.016(4)
C7 0.076(8) 0.034(4) 0.099(6) -0.033(4) -0.029(5) -0.002(4)
C8 0.114(11) 0.046(4) 0.070(5) -0.031(4) -0.038(6) -0.022(4)
C9 0.081(8) 0.041(4) 0.078(5) -0.012(4) -0.037(5) -0.029(4)
C10 0.067(6) 0.033(4) 0.061(4) -0.004(3) -0.018(4) -0.029(4)
C11 0.065(4) 0.073(4) 0.044(3) -0.026(3) -0.002(2) 0.023(3)
C12 0.106(5) 0.072(4) 0.034(3) -0.021(3) -0.020(3) -0.002(3)
C13 0.054(3) 0.047(3) 0.052(3) 0.000(2) -0.025(2) -0.017(2)
C14 0.034(2) 0.039(2) 0.046(2) -0.0124(19) 0.0017(18) -0.0153(19)
C15 0.033(2) 0.026(2) 0.0313(18) -0.0092(15) -0.0073(15) -0.0094(16)
C16 0.065(3) 0.039(3) 0.053(3) 0.014(2) -0.025(2) -0.032(2)
C17 0.073(4) 0.038(3) 0.091(4) 0.016(3) -0.042(3) -0.027(3)
C18 0.144(6) 0.076(4) 0.045(3) 0.021(3) -0.027(3) -0.067(4)
C19 0.067(4) 0.049(3) 0.093(4) 0.012(3) -0.027(3) -0.041(3)
C20 0.064(3) 0.040(2) 0.039(2) -0.0169(19) -0.016(2) -0.016(2)
C21 0.109(7) 0.038(4) 0.026(3) -0.012(3) -0.014(3) 0.008(4)
C22 0.053(4) 0.043(4) 0.041(3) -0.010(3) -0.008(3) -0.016(3)
C23 0.079(6) 0.066(5) 0.090(5) -0.056(5) 0.011(4) -0.031(4)

loop_
_geom_bond_atom_site_label_1
_geom_bond_atom_site_label_2
_geom_bond_distance
_geom_bond_site_symmetry_2
_geom_bond_publ_flag
Sn1 C15 2.161(3) . ?
Sn1 C16 2.174(4) . ?
Sn1 C20 2.177(4) . ?
Sn1 Cl1 2.3876(12) . ?
Fe1 C10* 1.826(18) . ?
Fe1 C9* 1.892(18) . ?
Fe1 C7 2.012(5) . ?
Fe1 C5 2.029(4) . ?
Fe1 C1 2.032(4) . ?
Fe1 C4 2.035(4) . ?
Fe1 C3 2.038(4) . ?
Fe1 C8 2.043(4) . ?
Fe1 C6* 2.044(18) . ?
Fe1 C2 2.045(5) . ?
Fe1 C6 2.063(5) . ?
Fe1 C9 2.112(7) . ?
C1 C5 1.414(5) . ?
C1 C2 1.436(5) . ?
C1 C15 1.496(5) . ?
C2 C3 1.428(6) . ?
C2 C11 1.494(6) . ?
C3 C4 1.418(6) . ?
C3 C12 1.521(6) . ?
C4 C5 1.434(5) . ?
C4 C13 1.502(6) . ?
C5 C14 1.507(5) . ?
C6 C7 1.4200 . ?
C6 C10 1.4200 . ?
C7 C8 1.4200 . ?
C8 C9 1.4200 . ?
C9 C10 1.4200 . ?
C6* C7* 1.4200 . ?
C6* C10* 1.4200 . ?
C7* C8* 1.4200 . ?
C8* C9* 1.4200 . ?
C9* C10* 1.4200 . ?
C16 C17 1.520(8) . ?
C16 C19 1.532(6) . ?
C16 C18 1.533(7) . ?
C20 C21 1.522(4) . ?
C20 C22* 1.523(4) . ?
C20 C21* 1.523(4) . ?
C20 C23 1.523(4) . ?
C20 C23* 1.527(4) . ?
C20 C22 1.530(4) . ?
